data_4033139
loop_
_publ_author_name
'Riedel, Sibylle'
'Maichle-M\"ossmer, C\"acilia'
'Maier, Martin E.'

_publ_section_title
;
 Intramolecular Diels-Alder Reactions of Tethered Enoate Substituted
 Furans Induced by Dialkylaluminum Chloride.
;
_journal_issue 23
_journal_name_full 'The Journal of organic chemistry'
_journal_page_first 12798
_journal_page_last 12805
_journal_paper_doi 10.1021/acs.joc.7b02117
_journal_volume 82
_journal_year 2017
_chemical_formula_sum 'C14 H22 O3'
_chemical_formula_weight 238.31
_space_group_crystal_system triclinic
_space_group_IT_number 2
_space_group_name_Hall '-P 1'
_space_group_name_H-M_alt 'P -1'
_symmetry_space_group_name_Hall '-P 1'
_symmetry_space_group_name_H-M 'P -1'
_atom_sites_solution_hydrogens mixed
_audit_creation_method SHELXL-2014/7
_cell_angle_alpha 107.677(8)
_cell_angle_beta 90.937(5)
_cell_angle_gamma 100.663(7)
_cell_formula_units_Z 4
_cell_length_a 7.142(2)
_cell_length_b 11.870(4)
_cell_length_c 16.292(6)
_cell_measurement_reflns_used 569
_cell_measurement_temperature 173(2)
_cell_measurement_theta_max 29.93
_cell_measurement_theta_min 1.325
_cell_volume 1289.3(7)
_computing_cell_refinement 'SAINT V8.37A (Bruker AXS Inc., 2015)'
_computing_data_collection 'Bruker Apex3'
_computing_data_reduction 'SAINT V8.37A (Bruker AXS Inc., 2015)'
_computing_structure_refinement 'SHELXL-2014/7 (Sheldrick, 2014)'
_computing_structure_solution 'XT, VERSION 2014/5,SHELXS-13 (Sheldrick 2008)'
_diffrn_ambient_temperature 173(2)
_diffrn_measured_fraction_theta_full 1.000
_diffrn_measured_fraction_theta_max 0.999
_diffrn_measurement_device_type 'Bruker APEX II DUO'
_diffrn_measurement_method 'omega scans'
_diffrn_radiation_type MoK\a
_diffrn_radiation_wavelength 0.71073
_diffrn_reflns_av_R_equivalents 0.0469
_diffrn_reflns_av_unetI/netI 0.0275
_diffrn_reflns_Laue_measured_fraction_full 1.000
_diffrn_reflns_Laue_measured_fraction_max 0.999
_diffrn_reflns_limit_h_max 9
_diffrn_reflns_limit_h_min -9
_diffrn_reflns_limit_k_max 15
_diffrn_reflns_limit_k_min -15
_diffrn_reflns_limit_l_max 20
_diffrn_reflns_limit_l_min -20
_diffrn_reflns_number 46008
_diffrn_reflns_point_group_measured_fraction_full 1.000
_diffrn_reflns_point_group_measured_fraction_max 0.999
_diffrn_reflns_theta_full 25.242
_diffrn_reflns_theta_max 27.102
_diffrn_reflns_theta_min 1.838
_diffrn_source 'ImuS-focus sealed tube'
_exptl_absorpt_coefficient_mu 0.084
_exptl_absorpt_correction_T_max 0.7458
_exptl_absorpt_correction_T_min 0.7064
_exptl_absorpt_correction_type multi-scan
_exptl_absorpt_process_details sadabs
_exptl_crystal_colour colourless
_exptl_crystal_density_diffrn 1.228
_exptl_crystal_description plate
_exptl_crystal_F_000 520
_exptl_crystal_size_max 0.323
_exptl_crystal_size_mid 0.144
_exptl_crystal_size_min 0.066
_refine_diff_density_max 0.289
_refine_diff_density_min -0.249
_refine_diff_density_rms 0.042
_refine_ls_extinction_method none
_refine_ls_goodness_of_fit_ref 1.034
_refine_ls_hydrogen_treatment mixed
_refine_ls_matrix_type full
_refine_ls_number_parameters 318
_refine_ls_number_reflns 5679
_refine_ls_number_restraints 0
_refine_ls_restrained_S_all 1.034
_refine_ls_R_factor_all 0.0509
_refine_ls_R_factor_gt 0.0378
_refine_ls_shift/su_max 0.001
_refine_ls_shift/su_mean 0.000
_refine_ls_structure_factor_coef Fsqd
_refine_ls_weighting_details 'w=1/[\s^2^(Fo^2^)+(0.0401P)^2^+0.4570P] where P=(Fo^2^+2Fc^2^)/3'
_refine_ls_weighting_scheme calc
_refine_ls_wR_factor_gt 0.0879
_refine_ls_wR_factor_ref 0.0957
_reflns_Friedel_coverage 0.000
_reflns_number_gt 4574
_reflns_number_total 5679
_reflns_threshold_expression 'I > 2\s(I)'
_cod_data_source_file jo7b02117_si_002.cif
_cod_data_source_block mo_sr152NP_0m_naphthalene_23_exo
_cod_depositor_comments 'Adding full bibliography for 4033135--4033140.cif.'
_cod_original_cell_volume 1289.4(8)
_cod_database_code 4033139
_shelx_shelxl_version_number 2014/7
_shelx_space_group_comment
;
The symmetry employed for this shelxl refinement is uniquely defined
by the following loop, which should always be used as a source of
symmetry information in preference to the above space-group names.
They are only intended as comments.
;
_shelx_estimated_absorpt_t_min 0.973
_shelx_estimated_absorpt_t_max 0.994

loop_
_space_group_symop_operation_xyz
'x, y, z'
'-x, -y, -z'

loop_
_atom_site_label
_atom_site_type_symbol
_atom_site_fract_x
_atom_site_fract_y
_atom_site_fract_z
_atom_site_U_iso_or_equiv
_atom_site_adp_type
_atom_site_occupancy
_atom_site_site_symmetry_order
_atom_site_calc_flag
_atom_site_refinement_flags_posn
_atom_site_refinement_flags_adp
O1 O 0.66462(12) 0.43241(8) 0.80674(5) 0.01659(19) Uani 1 1 d . .
C1 C 0.7606(2) 0.12383(12) 1.06880(9) 0.0221(3) Uani 1 1 d . .
H1A H 0.7075 0.0461 1.0240 0.027 Uiso 1 1 calc R U
H1B H 0.7696 0.1085 1.1250 0.027 Uiso 1 1 calc R U
O2 O 1.12871(12) 0.42564(8) 0.87720(6) 0.01643(19) Uani 1 1 d . .
H2 H 1.161(2) 0.4229(16) 0.9278(12) 0.039(5) Uiso 1 1 d . .
C2 C 0.6277(2) 0.21244(12) 1.07309(8) 0.0223(3) Uani 1 1 d . .
H2A H 0.4980 0.1764 1.0842 0.027 Uiso 1 1 calc R U
H2B H 0.6745 0.2872 1.1216 0.027 Uiso 1 1 calc R U
O3 O 0.72226(13) 0.51221(8) 0.95050(6) 0.0219(2) Uani 1 1 d . .
C3 C 0.61809(18) 0.24351(12) 0.98901(8) 0.0199(3) Uani 1 1 d . .
H3A H 0.5370 0.3044 0.9951 0.024 Uiso 1 1 calc R U
H3B H 0.5572 0.1702 0.9418 0.024 Uiso 1 1 calc R U
O4 O 0.17166(12) 0.42908(8) 0.65948(5) 0.01678(19) Uani 1 1 d . .
C4 C 0.81754(17) 0.29331(11) 0.96434(8) 0.0149(2) Uani 1 1 d . .
H4 H 0.8699 0.3724 1.0092 0.018 Uiso 1 1 calc R U
O5 O 0.21590(13) 0.50856(8) 0.55094(6) 0.0224(2) Uani 1 1 d . .
C5 C 0.80027(17) 0.31633(11) 0.87687(7) 0.0143(2) Uani 1 1 d . .
H5 H 0.7046 0.2474 0.8381 0.017 Uiso 1 1 calc R U
O6 O 0.62798(12) 0.42582(8) 0.59090(6) 0.01649(19) Uani 1 1 d . .
C6 C 0.72612(17) 0.43075(11) 0.88474(8) 0.0147(2) Uani 1 1 d . .
H06 H 0.662(2) 0.4233(13) 0.5403(10) 0.022 Uiso 1 1 d . U
C7 C 0.58168(19) 0.53520(11) 0.80682(8) 0.0190(3) Uani 1 1 d . .
H7A H 0.4581 0.5289 0.8321 0.028 Uiso 1 1 calc R U
H7B H 0.5632 0.5363 0.7474 0.028 Uiso 1 1 calc R U
H7C H 0.6677 0.6098 0.8410 0.028 Uiso 1 1 calc R U
C8 C 0.98882(17) 0.32121(11) 0.83187(7) 0.0140(2) Uani 1 1 d . .
H8 H 0.9594 0.3280 0.7735 0.017 Uiso 1 1 calc R U
C9 C 1.05840(17) 0.20259(11) 0.81743(8) 0.0152(2) Uani 1 1 d . .
H9 H 0.9657 0.1382 0.7735 0.018 Uiso 1 1 calc R U
C10 C 1.05676(18) 0.16788(11) 0.89935(8) 0.0170(3) Uani 1 1 d . .
H10 H 1.1351 0.1134 0.9044 0.020 Uiso 1 1 calc R U
C11 C 0.95267(17) 0.20867(11) 0.96494(8) 0.0158(3) Uani 1 1 d . .
C12 C 0.96068(19) 0.17516(12) 1.04729(8) 0.0203(3) Uani 1 1 d . .
H12A H 1.0195 0.2476 1.0956 0.024 Uiso 1 1 calc R U
H12B H 1.0421 0.1144 1.0408 0.024 Uiso 1 1 calc R U
C13 C 1.25453(18) 0.20993(12) 0.77945(8) 0.0195(3) Uani 1 1 d . .
H13A H 1.2524 0.2476 0.7330 0.023 Uiso 1 1 calc R U
H13B H 1.3529 0.2629 0.8252 0.023 Uiso 1 1 calc R U
C14 C 1.3115(2) 0.08770(13) 0.74274(9) 0.0260(3) Uani 1 1 d . .
H14A H 1.3245 0.0527 0.7893 0.039 Uiso 1 1 calc R U
H14B H 1.4337 0.0983 0.7168 0.039 Uiso 1 1 calc R U
H14C H 1.2130 0.0336 0.6986 0.039 Uiso 1 1 calc R U
C15 C 0.08585(18) 0.53035(11) 0.70498(8) 0.0184(3) Uani 1 1 d . .
H15A H 0.1654 0.6056 0.7022 0.028 Uiso 1 1 calc R U
H15B H 0.0766 0.5333 0.7655 0.028 Uiso 1 1 calc R U
H15C H -0.0422 0.5204 0.6779 0.028 Uiso 1 1 calc R U
C16 C 0.22643(17) 0.42777(11) 0.58052(8) 0.0153(2) Uani 1 1 d . .
C17 C 0.30187(17) 0.31429(11) 0.53707(8) 0.0144(2) Uani 1 1 d . .
H17 H 0.2073 0.2441 0.5428 0.017 Uiso 1 1 calc R U
C18 C 0.49188(17) 0.31883(11) 0.58600(8) 0.0141(2) Uani 1 1 d . .
H18 H 0.4636 0.3219 0.6465 0.017 Uiso 1 1 calc R U
C19 C 0.56737(17) 0.20313(11) 0.54541(8) 0.0152(2) Uani 1 1 d . .
H19 H 0.4752 0.1346 0.5548 0.018 Uiso 1 1 calc R U
C20 C 0.76169(18) 0.21015(12) 0.59054(8) 0.0194(3) Uani 1 1 d . .
H20A H 0.8590 0.2692 0.5744 0.023 Uiso 1 1 calc R U
H20B H 0.7538 0.2408 0.6538 0.023 Uiso 1 1 calc R U
C21 C 0.82796(19) 0.09007(12) 0.56847(9) 0.0232(3) Uani 1 1 d . .
H21A H 0.7337 0.0312 0.5850 0.035 Uiso 1 1 calc R U
H21B H 0.9516 0.1015 0.6000 0.035 Uiso 1 1 calc R U
H21C H 0.8411 0.0603 0.5062 0.035 Uiso 1 1 calc R U
C22 C 0.57418(18) 0.17912(11) 0.44912(8) 0.0167(3) Uani 1 1 d . .
H22 H 0.6606 0.1313 0.4202 0.020 Uiso 1 1 calc R U
C23 C 0.46577(17) 0.22116(11) 0.40221(8) 0.0151(2) Uani 1 1 d . .
C24 C 0.31873(17) 0.29540(11) 0.43991(8) 0.0149(2) Uani 1 1 d . .
H24 H 0.3596 0.3767 0.4325 0.018 Uiso 1 1 calc R U
C25 C 0.12144(18) 0.23760(12) 0.38929(8) 0.0202(3) Uani 1 1 d . .
H25A H 0.0711 0.1609 0.4009 0.024 Uiso 1 1 calc R U
H25B H 0.0312 0.2923 0.4101 0.024 Uiso 1 1 calc R U
C26 C 0.13208(19) 0.21269(13) 0.29187(8) 0.0234(3) Uani 1 1 d . .
H26A H 0.0053 0.1699 0.2620 0.028 Uiso 1 1 calc R U
H26B H 0.1652 0.2903 0.2794 0.028 Uiso 1 1 calc R U
C27 C 0.2811(2) 0.13640(12) 0.25716(8) 0.0230(3) Uani 1 1 d . .
H27A H 0.2901 0.1260 0.1948 0.028 Uiso 1 1 calc R U
H27B H 0.2415 0.0555 0.2640 0.028 Uiso 1 1 calc R U
C28 C 0.47725(19) 0.19782(12) 0.30621(8) 0.0192(3) Uani 1 1 d . .
H28A H 0.5708 0.1456 0.2853 0.023 Uiso 1 1 calc R U
H28B H 0.5223 0.2752 0.2946 0.023 Uiso 1 1 calc R U

loop_
_atom_site_aniso_label
_atom_site_aniso_U_11
_atom_site_aniso_U_22
_atom_site_aniso_U_33
_atom_site_aniso_U_23
_atom_site_aniso_U_13
_atom_site_aniso_U_12
O1 0.0205(4) 0.0177(4) 0.0133(4) 0.0055(3) -0.0007(3) 0.0071(4)
C1 0.0290(7) 0.0217(7) 0.0190(6) 0.0106(5) 0.0044(5) 0.0062(6)
O2 0.0193(5) 0.0152(4) 0.0135(4) 0.0045(3) -0.0018(3) 0.0004(3)
C2 0.0247(7) 0.0256(7) 0.0200(7) 0.0103(5) 0.0071(5) 0.0078(6)
O3 0.0298(5) 0.0218(5) 0.0144(4) 0.0031(4) -0.0019(4) 0.0108(4)
C3 0.0187(6) 0.0248(7) 0.0193(6) 0.0101(5) 0.0043(5) 0.0063(5)
O4 0.0189(4) 0.0191(4) 0.0142(4) 0.0060(3) 0.0047(3) 0.0067(4)
C4 0.0172(6) 0.0147(6) 0.0135(6) 0.0052(5) 0.0003(5) 0.0038(5)
O5 0.0291(5) 0.0224(5) 0.0218(5) 0.0120(4) 0.0090(4) 0.0110(4)
C5 0.0144(6) 0.0150(6) 0.0125(6) 0.0034(5) -0.0007(4) 0.0022(5)
O6 0.0182(4) 0.0159(4) 0.0146(4) 0.0053(3) 0.0022(3) 0.0006(3)
C6 0.0127(6) 0.0185(6) 0.0134(6) 0.0062(5) 0.0002(4) 0.0021(5)
C7 0.0216(6) 0.0184(6) 0.0194(6) 0.0075(5) -0.0011(5) 0.0075(5)
C8 0.0143(6) 0.0152(6) 0.0116(6) 0.0035(4) -0.0003(4) 0.0015(5)
C9 0.0148(6) 0.0142(6) 0.0157(6) 0.0038(5) 0.0013(5) 0.0019(5)
C10 0.0171(6) 0.0150(6) 0.0209(6) 0.0076(5) 0.0006(5) 0.0050(5)
C11 0.0153(6) 0.0155(6) 0.0166(6) 0.0064(5) -0.0018(5) 0.0009(5)
C12 0.0239(7) 0.0219(7) 0.0186(6) 0.0095(5) 0.0010(5) 0.0076(5)
C13 0.0182(6) 0.0197(6) 0.0220(7) 0.0077(5) 0.0054(5) 0.0048(5)
C14 0.0249(7) 0.0260(7) 0.0278(7) 0.0060(6) 0.0085(6) 0.0103(6)
C15 0.0190(6) 0.0186(6) 0.0174(6) 0.0039(5) 0.0044(5) 0.0056(5)
C16 0.0116(6) 0.0195(6) 0.0153(6) 0.0064(5) 0.0015(4) 0.0022(5)
C17 0.0138(6) 0.0150(6) 0.0151(6) 0.0064(5) 0.0017(5) 0.0018(5)
C18 0.0145(6) 0.0154(6) 0.0133(6) 0.0062(5) 0.0020(4) 0.0022(5)
C19 0.0132(6) 0.0148(6) 0.0175(6) 0.0055(5) -0.0006(5) 0.0020(5)
C20 0.0162(6) 0.0211(7) 0.0197(6) 0.0044(5) -0.0024(5) 0.0043(5)
C21 0.0204(7) 0.0234(7) 0.0278(7) 0.0100(6) -0.0018(5) 0.0061(5)
C22 0.0171(6) 0.0144(6) 0.0174(6) 0.0029(5) 0.0027(5) 0.0033(5)
C23 0.0152(6) 0.0131(6) 0.0156(6) 0.0037(5) 0.0021(5) 0.0003(5)
C24 0.0152(6) 0.0160(6) 0.0139(6) 0.0059(5) 0.0020(5) 0.0024(5)
C25 0.0161(6) 0.0280(7) 0.0183(6) 0.0099(5) 0.0000(5) 0.0041(5)
C26 0.0213(7) 0.0315(8) 0.0177(6) 0.0103(6) -0.0032(5) 0.0021(6)
C27 0.0297(7) 0.0225(7) 0.0138(6) 0.0045(5) -0.0006(5) 0.0000(6)
C28 0.0224(7) 0.0203(6) 0.0153(6) 0.0055(5) 0.0038(5) 0.0052(5)

loop_
_atom_type_symbol
_atom_type_description
_atom_type_scat_dispersion_real
_atom_type_scat_dispersion_imag
_atom_type_scat_source
C C 0.0033 0.0016 'International Tables Vol C Tables 4.2.6.8 and 6.1.1.4'
H H 0.0000 0.0000 'International Tables Vol C Tables 4.2.6.8 and 6.1.1.4'
O O 0.0106 0.0060 'International Tables Vol C Tables 4.2.6.8 and 6.1.1.4'

loop_
_geom_angle_atom_site_label_1
_geom_angle_atom_site_label_2
_geom_angle_atom_site_label_3
_geom_angle
C6 O1 C7 115.58(9)
C2 C1 C12 110.41(11)
C2 C1 H1A 109.6
C12 C1 H1A 109.6
C2 C1 H1B 109.6
C12 C1 H1B 109.6
H1A C1 H1B 108.1
C8 O2 H2 110.5(12)
C3 C2 C1 111.20(11)
C3 C2 H2A 109.4
C1 C2 H2A 109.4
C3 C2 H2B 109.4
C1 C2 H2B 109.4
H2A C2 H2B 108.0
C2 C3 C4 112.49(11)
C2 C3 H3A 109.1
C4 C3 H3A 109.1
C2 C3 H3B 109.1
C4 C3 H3B 109.1
H3A C3 H3B 107.8
C16 O4 C15 115.55(9)
C11 C4 C5 112.47(10)
C11 C4 C3 110.39(10)
C5 C4 C3 110.21(10)
C11 C4 H4 107.9
C5 C4 H4 107.9
C3 C4 H4 107.9
C6 C5 C4 112.06(10)
C6 C5 C8 109.19(10)
C4 C5 C8 113.42(10)
C6 C5 H5 107.3
C4 C5 H5 107.3
C8 C5 H5 107.3
C18 O6 H06 109.6(10)
O3 C6 O1 122.63(11)
O3 C6 C5 126.65(11)
O1 C6 C5 110.72(10)
O1 C7 H7A 109.5
O1 C7 H7B 109.5
H7A C7 H7B 109.5
O1 C7 H7C 109.5
H7A C7 H7C 109.5
H7B C7 H7C 109.5
O2 C8 C9 113.53(10)
O2 C8 C5 111.68(10)
C9 C8 C5 109.96(10)
O2 C8 H8 107.1
C9 C8 H8 107.1
C5 C8 H8 107.1
C10 C9 C8 110.89(10)
C10 C9 C13 113.15(10)
C8 C9 C13 110.57(10)
C10 C9 H9 107.3
C8 C9 H9 107.3
C13 C9 H9 107.3
C11 C10 C9 124.28(11)
C11 C10 H10 117.9
C9 C10 H10 117.9
C10 C11 C12 122.59(11)
C10 C11 C4 123.30(11)
C12 C11 C4 114.11(10)
C11 C12 C1 111.53(11)
C11 C12 H12A 109.3
C1 C12 H12A 109.3
C11 C12 H12B 109.3
C1 C12 H12B 109.3
H12A C12 H12B 108.0
C14 C13 C9 113.72(11)
C14 C13 H13A 108.8
C9 C13 H13A 108.8
C14 C13 H13B 108.8
C9 C13 H13B 108.8
H13A C13 H13B 107.7
C13 C14 H14A 109.5
C13 C14 H14B 109.5
H14A C14 H14B 109.5
C13 C14 H14C 109.5
H14A C14 H14C 109.5
H14B C14 H14C 109.5
O4 C15 H15A 109.5
O4 C15 H15B 109.5
H15A C15 H15B 109.5
O4 C15 H15C 109.5
H15A C15 H15C 109.5
H15B C15 H15C 109.5
O5 C16 O4 122.68(11)
O5 C16 C17 126.49(11)
O4 C16 C17 110.83(10)
C16 C17 C24 111.56(10)
C16 C17 C18 109.22(10)
C24 C17 C18 113.29(10)
C16 C17 H17 107.5
C24 C17 H17 107.5
C18 C17 H17 107.5
O6 C18 C19 112.96(10)
O6 C18 C17 111.20(10)
C19 C18 C17 110.27(10)
O6 C18 H18 107.4
C19 C18 H18 107.4
C17 C18 H18 107.4
C22 C19 C18 110.19(10)
C22 C19 C20 112.79(10)
C18 C19 C20 110.49(10)
C22 C19 H19 107.7
C18 C19 H19 107.7
C20 C19 H19 107.7
C21 C20 C19 114.23(10)
C21 C20 H20A 108.7
C19 C20 H20A 108.7
C21 C20 H20B 108.7
C19 C20 H20B 108.7
H20A C20 H20B 107.6
C20 C21 H21A 109.5
C20 C21 H21B 109.5
H21A C21 H21B 109.5
C20 C21 H21C 109.5
H21A C21 H21C 109.5
H21B C21 H21C 109.5
C23 C22 C19 123.89(11)
C23 C22 H22 118.1
C19 C22 H22 118.1
C22 C23 C28 123.03(11)
C22 C23 C24 123.36(11)
C28 C23 C24 113.62(10)
C23 C24 C17 113.31(10)
C23 C24 C25 110.32(10)
C17 C24 C25 110.27(10)
C23 C24 H24 107.6
C17 C24 H24 107.6
C25 C24 H24 107.6
C26 C25 C24 112.26(10)
C26 C25 H25A 109.2
C24 C25 H25A 109.2
C26 C25 H25B 109.2
C24 C25 H25B 109.2
H25A C25 H25B 107.9
C27 C26 C25 111.53(11)
C27 C26 H26A 109.3
C25 C26 H26A 109.3
C27 C26 H26B 109.3
C25 C26 H26B 109.3
H26A C26 H26B 108.0
C26 C27 C28 110.26(11)
C26 C27 H27A 109.6
C28 C27 H27A 109.6
C26 C27 H27B 109.6
C28 C27 H27B 109.6
H27A C27 H27B 108.1
C23 C28 C27 110.89(10)
C23 C28 H28A 109.5
C27 C28 H28A 109.5
C23 C28 H28B 109.5
C27 C28 H28B 109.5
H28A C28 H28B 108.0

loop_
_geom_bond_atom_site_label_1
_geom_bond_atom_site_label_2
_geom_bond_distance
O1 C6 1.3447(15)
O1 C7 1.4512(15)
C1 C2 1.5292(19)
C1 C12 1.5362(19)
C1 H1A 0.9900
C1 H1B 0.9900
O2 C8 1.4289(15)
O2 H2 0.863(18)
C2 C3 1.5266(18)
C2 H2A 0.9900
C2 H2B 0.9900
O3 C6 1.2106(15)
C3 C4 1.5466(18)
C3 H3A 0.9900
C3 H3B 0.9900
O4 C16 1.3471(15)
O4 C15 1.4547(15)
C4 C11 1.5184(17)
C4 C5 1.5375(17)
C4 H4 1.0000
O5 C16 1.2098(15)
C5 C6 1.5180(17)
C5 C8 1.5439(17)
C5 H5 1.0000
O6 C18 1.4294(15)
O6 H06 0.856(16)
C7 H7A 0.9800
C7 H7B 0.9800
C7 H7C 0.9800
C8 C9 1.5318(17)
C8 H8 1.0000
C9 C10 1.5113(17)
C9 C13 1.5390(17)
C9 H9 1.0000
C10 C11 1.3320(18)
C10 H10 0.9500
C11 C12 1.5137(17)
C12 H12A 0.9900
C12 H12B 0.9900
C13 C14 1.5258(19)
C13 H13A 0.9900
C13 H13B 0.9900
C14 H14A 0.9800
C14 H14B 0.9800
C14 H14C 0.9800
C15 H15A 0.9800
C15 H15B 0.9800
C15 H15C 0.9800
C16 C17 1.5192(17)
C17 C24 1.5398(17)
C17 C18 1.5466(17)
C17 H17 1.0000
C18 C19 1.5324(17)
C18 H18 1.0000
C19 C22 1.5103(18)
C19 C20 1.5364(17)
C19 H19 1.0000
C20 C21 1.5261(18)
C20 H20A 0.9900
C20 H20B 0.9900
C21 H21A 0.9800
C21 H21B 0.9800
C21 H21C 0.9800
C22 C23 1.3371(18)
C22 H22 0.9500
C23 C28 1.5098(17)
C23 C24 1.5138(17)
C24 C25 1.5483(17)
C24 H24 1.0000
C25 C26 1.5295(18)
C25 H25A 0.9900
C25 H25B 0.9900
C26 C27 1.529(2)
C26 H26A 0.9900
C26 H26B 0.9900
C27 C28 1.5377(19)
C27 H27A 0.9900
C27 H27B 0.9900
C28 H28A 0.9900
C28 H28B 0.9900
